data_7053065
loop_
_publ_author_name
'Sarwar, Masood'
'Madalan, Augustin M.'
'Tiseanu, Carmen'
'Novitchi, Ghenadie'
'Maxim, Catalin'
'Marinescu, Gabriela'
'Luneau, Dominique'
'Andruh, Marius'

_publ_section_title
;
 A new synthetic route towards binuclear 3d--4f complexes, using
 non-compartmental ligands derived from o-vanillin. Syntheses, crystal
 structures, magnetic and luminescent properties
;
_journal_issue 8
_journal_name_full 'New Journal of Chemistry'
_journal_page_first 2280
_journal_paper_doi 10.1039/c3nj00199g
_journal_volume 37
_journal_year 2013
_chemical_formula_sum 'C30 H29 N8 O13 Tb Zn'
_chemical_formula_weight 933.90
_chemical_name_systematic
;
?
;
_space_group_IT_number 15
_symmetry_cell_setting monoclinic
_symmetry_space_group_name_Hall '-C 2yc'
_symmetry_space_group_name_H-M 'C 1 2/c 1'
_atom_sites_solution_hydrogens geom
_atom_sites_solution_primary direct
_atom_sites_solution_secondary difmap
_audit_creation_method SHELXL-97
_cell_angle_alpha 90.00
_cell_angle_beta 130.408(5)
_cell_angle_gamma 90.00
_cell_formula_units_Z 4
_cell_length_a 21.9564(15)
_cell_length_b 12.7382(5)
_cell_length_c 16.9246(13)
_cell_measurement_reflns_used 16821
_cell_measurement_temperature 293(2)
_cell_measurement_theta_max 29.46
_cell_measurement_theta_min 3.01
_cell_volume 3604.4(5)
_computing_cell_refinement X-Area
_computing_data_collection X-Area
_computing_data_reduction X-Area
_computing_structure_refinement 'SHELXL-97 (Sheldrick, 1997)'
_computing_structure_solution 'SHELXS-97 (Sheldrick, 1997)'
_diffrn_ambient_temperature 293(2)
_diffrn_measured_fraction_theta_full 0.995
_diffrn_measured_fraction_theta_max 0.995
_diffrn_measurement_device_type 'STOE IPDS II'
_diffrn_measurement_method 'omega scans'
_diffrn_radiation_monochromator graphite
_diffrn_radiation_source 'fine-focus sealed tube'
_diffrn_radiation_type MoK\a
_diffrn_radiation_wavelength 0.71073
_diffrn_reflns_av_R_equivalents 0.0610
_diffrn_reflns_av_sigmaI/netI 0.0437
_diffrn_reflns_limit_h_max 30
_diffrn_reflns_limit_h_min -27
_diffrn_reflns_limit_k_max 17
_diffrn_reflns_limit_k_min -16
_diffrn_reflns_limit_l_max 23
_diffrn_reflns_limit_l_min -23
_diffrn_reflns_number 22917
_diffrn_reflns_theta_full 29.46
_diffrn_reflns_theta_max 29.46
_diffrn_reflns_theta_min 3.01
_exptl_absorpt_coefficient_mu 2.686
_exptl_absorpt_correction_T_max 0.3059
_exptl_absorpt_correction_T_min 0.1915
_exptl_absorpt_correction_type multi-scan
_exptl_absorpt_process_details
;
[c.f. r.h. blessing, acta cryst. (1995), a51, 33-38]
;
_exptl_crystal_colour yellow
_exptl_crystal_density_diffrn 1.721
_exptl_crystal_density_meas ?
_exptl_crystal_density_method 'not measured'
_exptl_crystal_description prism
_exptl_crystal_F_000 1856
_exptl_crystal_size_max 0.7
_exptl_crystal_size_mid 0.5
_exptl_crystal_size_min 0.3
_refine_diff_density_max 0.764
_refine_diff_density_min -1.078
_refine_diff_density_rms 0.079
_refine_ls_extinction_method none
_refine_ls_goodness_of_fit_ref 0.939
_refine_ls_hydrogen_treatment constr
_refine_ls_matrix_type full
_refine_ls_number_parameters 253
_refine_ls_number_reflns 4989
_refine_ls_number_restraints 0
_refine_ls_restrained_S_all 0.939
_refine_ls_R_factor_all 0.0362
_refine_ls_R_factor_gt 0.0264
_refine_ls_shift/su_max 0.001
_refine_ls_shift/su_mean 0.000
_refine_ls_structure_factor_coef Fsqd
_refine_ls_weighting_details 'calc w=1/[\s^2^(Fo^2^)+(0.0275P)^2^+0.0000P] where P=(Fo^2^+2Fc^2^)/3'
_refine_ls_weighting_scheme calc
_refine_ls_wR_factor_gt 0.0549
_refine_ls_wR_factor_ref 0.0568
_reflns_number_gt 4235
_reflns_number_total 4989
_reflns_threshold_expression >2sigma(I)
_cod_data_source_file c3nj00199g.txt
_cod_data_source_block shelxl9
_cod_depositor_comments
;
The following automatic conversions were performed:

'_symmetry_cell_setting' value 'Monoclinic' changed to 'monoclinic'
according to /home/saulius/struct/CIF-dictionaries/cif_core.dic
dictionary named 'cif_core.dic' version 2.4.2 from 2011-04-26.

Automatic conversion script
Id: cif_fix_values 1891 2012-01-12 08:04:46Z andrius 

The following automatic conversions were performed:

'_exptl_crystal_density_meas' value 'not measured' was changed to '?'
- the value is perceived as not measured.

Automatic conversion script
Id: cif_fix_values 3008 2015-01-20 13:52:24Z robertas 
;
_cod_original_cell_volume 3604.4(4)
_cod_original_sg_symbol_H-M C2/c
_cod_database_code 7053065

loop_
_symmetry_equiv_pos_as_xyz
'x, y, z'
'-x, y, -z+1/2'
'x+1/2, y+1/2, z'
'-x+1/2, y+1/2, -z+1/2'
'-x, -y, -z'
'x, -y, z-1/2'
'-x+1/2, -y+1/2, -z'
'x+1/2, -y+1/2, z-1/2'

loop_
_atom_site_label
_atom_site_type_symbol
_atom_site_fract_x
_atom_site_fract_y
_atom_site_fract_z
_atom_site_U_iso_or_equiv
_atom_site_adp_type
_atom_site_occupancy
_atom_site_symmetry_multiplicity
_atom_site_calc_flag
_atom_site_refinement_flags
C1 C 0.0736(3) -0.0733(3) 1.0104(3) 0.0836(12) Uani 1 1 d .
H1A H 0.0344 -0.1250 0.9631 0.125 Uiso 1 1 calc R
H1B H 0.0629 -0.0484 1.0539 0.125 Uiso 1 1 calc R
H1C H 0.1259 -0.1042 1.0527 0.125 Uiso 1 1 calc R
C2 C 0.12306(14) 0.09476(19) 1.01025(19) 0.0392(5) Uani 1 1 d .
C3 C 0.17683(17) 0.1002(2) 1.1171(2) 0.0539(7) Uani 1 1 d .
H3 H 0.1806 0.0455 1.1564 0.065 Uiso 1 1 calc R
C4 C 0.22522(18) 0.1880(3) 1.1653(2) 0.0645(8) Uani 1 1 d .
H4 H 0.2610 0.1926 1.2373 0.077 Uiso 1 1 calc R
C5 C 0.22090(17) 0.2676(3) 1.1081(2) 0.0572(7) Uani 1 1 d .
H5 H 0.2554 0.3245 1.1417 0.069 Uiso 1 1 calc R
C6 C 0.16480(14) 0.2652(2) 0.99855(19) 0.0415(5) Uani 1 1 d .
C7 C 0.11515(12) 0.17700(18) 0.94853(17) 0.0341(4) Uani 1 1 d .
C8 C 0.16268(15) 0.3540(2) 0.9430(2) 0.0450(6) Uani 1 1 d .
H8 H 0.2080 0.3961 0.9787 0.054 Uiso 1 1 calc R
C9 C 0.11349(18) 0.4664(2) 0.8021(3) 0.0538(7) Uani 1 1 d .
H9A H 0.1687 0.4898 0.8483 0.065 Uiso 1 1 calc R
H9B H 0.0801 0.5248 0.7901 0.065 Uiso 1 1 calc R
C10 C 0.08980(15) 0.4305(2) 0.7003(2) 0.0456(6) Uani 1 1 d .
C11 C 0.11732(17) 0.4819(3) 0.6564(3) 0.0608(8) Uani 1 1 d .
H11 H 0.1495 0.5412 0.6881 0.073 Uiso 1 1 calc R
C12 C 0.09646(18) 0.4442(3) 0.5656(3) 0.0643(9) Uani 1 1 d .
H12 H 0.1144 0.4775 0.5351 0.077 Uiso 1 1 calc R
C13 C 0.0493(2) 0.3574(3) 0.5210(3) 0.0624(8) Uani 1 1 d .
H13 H 0.0345 0.3305 0.4596 0.075 Uiso 1 1 calc R
C14 C 0.02395(19) 0.3103(3) 0.5686(3) 0.0593(7) Uani 1 1 d .
H14 H -0.0078 0.2506 0.5382 0.071 Uiso 1 1 calc R
C15 C -0.2578(10) -0.2239(11) 0.4348(14) 0.132(6) Uani 0.50 1 d P
C16 C -0.2707(11) -0.1845(12) 0.3657(14) 0.166(7) Uani 0.50 1 d P
H16A H -0.3275 -0.1770 0.3115 0.249 Uiso 0.50 1 calc PR
H16B H -0.2497 -0.2265 0.3411 0.249 Uiso 0.50 1 calc PR
H16C H -0.2460 -0.1164 0.3855 0.249 Uiso 0.50 1 calc PR
Tb1 Tb 0.0000 0.013788(11) 0.7500 0.03076(5) Uani 1 2 d S
N1 N 0.10393(13) 0.37897(16) 0.84951(18) 0.0417(5) Uani 1 1 d .
N2 N 0.04265(14) 0.34620(16) 0.6561(2) 0.0487(5) Uani 1 1 d .
N3 N 0.0000 -0.2156(2) 0.7500 0.0641(10) Uani 1 2 d S
N4 N 0.15738(12) -0.01328(18) 0.81452(18) 0.0467(5) Uani 1 1 d .
N6 N -0.2500 -0.2500 0.5000 0.346(15) Uani 1 2 d S
O1 O 0.06989(11) 0.01319(13) 0.95258(14) 0.0454(4) Uani 1 1 d .
O2 O 0.06033(9) 0.16630(12) 0.84566(12) 0.0365(3) Uani 1 1 d .
O5 O 0.00840(15) -0.16381(15) 0.69475(19) 0.0658(6) Uani 1 1 d .
O6 O 0.0000 -0.3113(3) 0.7500 0.1315(19) Uani 1 2 d S
O7 O 0.14253(12) -0.04021(16) 0.87177(16) 0.0538(5) Uani 1 1 d .
O8 O 0.22282(12) -0.0277(2) 0.8395(2) 0.0715(7) Uani 1 1 d .
O9 O 0.10088(11) 0.03154(16) 0.72973(15) 0.0499(4) Uani 1 1 d .
Zn1 Zn 0.0000 0.29322(3) 0.7500 0.03968(10) Uani 1 2 d S

loop_
_atom_site_aniso_label
_atom_site_aniso_U_11
_atom_site_aniso_U_22
_atom_site_aniso_U_33
_atom_site_aniso_U_23
_atom_site_aniso_U_13
_atom_site_aniso_U_12
C1 0.144(4) 0.062(2) 0.071(2) 0.0001(17) 0.082(3) -0.024(2)
C2 0.0429(12) 0.0403(13) 0.0381(13) 0.0018(10) 0.0279(11) 0.0061(10)
C3 0.0576(16) 0.0614(18) 0.0385(15) 0.0099(12) 0.0293(13) 0.0099(13)
C4 0.0574(17) 0.077(2) 0.0317(14) -0.0001(14) 0.0165(13) 0.0040(15)
C5 0.0470(15) 0.0614(17) 0.0406(15) -0.0097(13) 0.0182(12) -0.0079(13)
C6 0.0367(12) 0.0431(13) 0.0393(13) -0.0037(10) 0.0222(10) 0.0003(9)
C7 0.0329(10) 0.0373(11) 0.0327(11) -0.0020(9) 0.0215(9) 0.0032(8)
C8 0.0396(12) 0.0408(13) 0.0514(15) -0.0095(11) 0.0281(12) -0.0067(10)
C9 0.0627(17) 0.0319(13) 0.071(2) 0.0016(12) 0.0453(15) -0.0064(11)
C10 0.0410(13) 0.0362(12) 0.0610(17) 0.0125(11) 0.0337(12) 0.0043(9)
C11 0.0463(14) 0.0597(17) 0.070(2) 0.0229(15) 0.0350(14) -0.0023(13)
C12 0.0522(16) 0.081(2) 0.070(2) 0.0300(17) 0.0444(16) 0.0094(15)
C13 0.0639(19) 0.073(2) 0.070(2) 0.0123(16) 0.0518(18) 0.0120(15)
C14 0.0674(18) 0.0511(16) 0.082(2) -0.0095(15) 0.0584(17) -0.0071(14)
C15 0.145(10) 0.070(7) 0.122(13) 0.009(7) 0.060(10) 0.012(7)
C16 0.212(16) 0.098(9) 0.176(16) 0.001(10) 0.120(14) 0.047(11)
Tb1 0.03945(8) 0.02350(7) 0.03796(8) 0.000 0.02895(7) 0.000
N1 0.0440(11) 0.0324(10) 0.0513(14) 0.0001(8) 0.0321(11) -0.0019(8)
N2 0.0555(13) 0.0384(12) 0.0694(16) -0.0013(10) 0.0481(12) -0.0034(9)
N3 0.082(2) 0.0248(16) 0.077(3) 0.000 0.047(2) 0.000
N4 0.0443(11) 0.0510(12) 0.0507(12) -0.0129(10) 0.0333(10) -0.0044(9)
N6 0.53(3) 0.208(15) 0.235(19) -0.119(13) 0.22(2) -0.243(18)
O1 0.0622(10) 0.0386(9) 0.0477(10) 0.0013(7) 0.0411(9) -0.0044(8)
O2 0.0446(8) 0.0284(8) 0.0328(8) 0.0001(6) 0.0235(7) 0.0017(6)
O5 0.0990(16) 0.0394(12) 0.0769(15) -0.0031(10) 0.0650(14) 0.0039(10)
O6 0.207(5) 0.0208(15) 0.198(5) 0.000 0.146(5) 0.000
O7 0.0577(11) 0.0622(12) 0.0528(11) 0.0129(9) 0.0409(10) 0.0176(9)
O8 0.0441(10) 0.0963(18) 0.0789(16) -0.0160(13) 0.0420(11) -0.0003(11)
O9 0.0494(10) 0.0630(12) 0.0444(10) 0.0031(9) 0.0336(9) -0.0001(8)
Zn1 0.0420(2) 0.02629(19) 0.0397(2) 0.000 0.02156(17) 0.000

loop_
_atom_type_symbol
_atom_type_description
_atom_type_scat_dispersion_real
_atom_type_scat_dispersion_imag
_atom_type_scat_source
C C 0.0033 0.0016 'International Tables Vol C Tables 4.2.6.8 and 6.1.1.4'
H H 0.0000 0.0000 'International Tables Vol C Tables 4.2.6.8 and 6.1.1.4'
N N 0.0061 0.0033 'International Tables Vol C Tables 4.2.6.8 and 6.1.1.4'
O O 0.0106 0.0060 'International Tables Vol C Tables 4.2.6.8 and 6.1.1.4'
Tb Tb -0.1723 4.1537 'International Tables Vol C Tables 4.2.6.8 and 6.1.1.4'
Zn Zn 0.2839 1.4301 'International Tables Vol C Tables 4.2.6.8 and 6.1.1.4'

loop_
_geom_angle_atom_site_label_1
_geom_angle_atom_site_label_2
_geom_angle_atom_site_label_3
_geom_angle
_geom_angle_site_symmetry_1
_geom_angle_site_symmetry_3
O1 C1 H1A 109.5 . .
O1 C1 H1B 109.5 . .
H1A C1 H1B 109.5 . .
O1 C1 H1C 109.5 . .
H1A C1 H1C 109.5 . .
H1B C1 H1C 109.5 . .
C3 C2 O1 125.2(2) . .
C3 C2 C7 121.6(2) . .
O1 C2 C7 113.1(2) . .
C2 C3 C4 119.4(3) . .
C2 C3 H3 120.3 . .
C4 C3 H3 120.3 . .
C5 C4 C3 120.6(3) . .
C5 C4 H4 119.7 . .
C3 C4 H4 119.7 . .
C4 C5 C6 121.1(3) . .
C4 C5 H5 119.5 . .
C6 C5 H5 119.5 . .
C7 C6 C5 119.0(2) . .
C7 C6 C8 123.1(2) . .
C5 C6 C8 117.9(2) . .
O2 C7 C6 124.0(2) . .
O2 C7 C2 117.7(2) . .
C6 C7 C2 118.3(2) . .
N1 C8 C6 125.5(2) . .
N1 C8 H8 117.3 . .
C6 C8 H8 117.3 . .
N1 C9 C10 109.2(2) . .
N1 C9 H9A 109.8 . .
C10 C9 H9A 109.8 . .
N1 C9 H9B 109.8 . .
C10 C9 H9B 109.8 . .
H9A C9 H9B 108.3 . .
N2 C10 C11 121.9(3) . .
N2 C10 C9 116.8(2) . .
C11 C10 C9 121.3(3) . .
C12 C11 C10 119.2(3) . .
C12 C11 H11 120.4 . .
C10 C11 H11 120.4 . .
C13 C12 C11 119.2(3) . .
C13 C12 H12 120.4 . .
C11 C12 H12 120.4 . .
C12 C13 C14 118.7(3) . .
C12 C13 H13 120.7 . .
C14 C13 H13 120.7 . .
N2 C14 C13 123.3(3) . .
N2 C14 H14 118.4 . .
C13 C14 H14 118.4 . .
N6 C15 C16 170.8(19) . .
C15 C16 H16A 109.5 . .
C15 C16 H16B 109.5 . .
H16A C16 H16B 109.5 . .
C15 C16 H16C 109.5 . .
H16A C16 H16C 109.5 . .
H16B C16 H16C 109.5 . .
O2 Tb1 O2 66.06(8) . 2_556
O2 Tb1 O9 82.06(6) . .
O2 Tb1 O9 89.09(6) 2_556 .
O2 Tb1 O9 89.09(6) . 2_556
O2 Tb1 O9 82.06(6) 2_556 2_556
O9 Tb1 O9 169.46(9) . 2_556
O2 Tb1 O7 130.91(6) . 2_556
O2 Tb1 O7 79.05(6) 2_556 2_556
O9 Tb1 O7 132.40(7) . 2_556
O9 Tb1 O7 51.44(7) 2_556 2_556
O2 Tb1 O7 79.05(6) . .
O2 Tb1 O7 130.91(6) 2_556 .
O9 Tb1 O7 51.44(6) . .
O9 Tb1 O7 132.40(7) 2_556 .
O7 Tb1 O7 147.80(10) 2_556 .
O2 Tb1 O5 150.77(7) . .
O2 Tb1 O5 130.14(7) 2_556 .
O9 Tb1 O5 74.92(7) . .
O9 Tb1 O5 115.24(7) 2_556 .
O7 Tb1 O5 78.32(7) 2_556 .
O7 Tb1 O5 72.58(8) . .
O2 Tb1 O5 130.14(7) . 2_556
O2 Tb1 O5 150.77(7) 2_556 2_556
O9 Tb1 O5 115.24(7) . 2_556
O9 Tb1 O5 74.92(7) 2_556 2_556
O7 Tb1 O5 72.58(8) 2_556 2_556
O7 Tb1 O5 78.32(7) . 2_556
O5 Tb1 O5 50.37(11) . 2_556
O2 Tb1 O1 119.11(6) . 2_556
O2 Tb1 O1 61.20(5) 2_556 2_556
O9 Tb1 O1 69.23(6) . 2_556
O9 Tb1 O1 110.80(6) 2_556 2_556
O7 Tb1 O1 64.64(6) 2_556 2_556
O7 Tb1 O1 115.26(6) . 2_556
O5 Tb1 O1 68.99(7) . 2_556
O5 Tb1 O1 110.69(7) 2_556 2_556
O2 Tb1 O1 61.20(5) . .
O2 Tb1 O1 119.11(6) 2_556 .
O9 Tb1 O1 110.80(6) . .
O9 Tb1 O1 69.23(6) 2_556 .
O7 Tb1 O1 115.26(6) 2_556 .
O7 Tb1 O1 64.64(6) . .
O5 Tb1 O1 110.69(7) . .
O5 Tb1 O1 68.99(7) 2_556 .
O1 Tb1 O1 179.67(8) 2_556 .
O2 Tb1 N4 111.46(6) . 2_556
O2 Tb1 N4 80.45(6) 2_556 2_556
O9 Tb1 N4 157.12(6) . 2_556
O9 Tb1 N4 25.92(7) 2_556 2_556
O7 Tb1 N4 25.56(6) 2_556 2_556
O7 Tb1 N4 146.72(6) . 2_556
O5 Tb1 N4 96.35(8) . 2_556
O5 Tb1 N4 70.94(7) 2_556 2_556
O1 Tb1 N4 87.92(6) 2_556 2_556
O1 Tb1 N4 92.04(6) . 2_556
O2 Tb1 N4 80.45(6) . .
O2 Tb1 N4 111.46(6) 2_556 .
O9 Tb1 N4 25.92(7) . .
O9 Tb1 N4 157.12(6) 2_556 .
O7 Tb1 N4 146.72(6) 2_556 .
O7 Tb1 N4 25.56(6) . .
O5 Tb1 N4 70.94(7) . .
O5 Tb1 N4 96.35(8) 2_556 .
O1 Tb1 N4 92.04(6) 2_556 .
O1 Tb1 N4 87.92(6) . .
N4 Tb1 N4 166.30(9) 2_556 .
C8 N1 C9 118.8(2) . .
C8 N1 Zn1 125.13(18) . .
C9 N1 Zn1 115.51(18) . .
C10 N2 C14 117.8(2) . .
C10 N2 Zn1 110.38(19) . .
C14 N2 Zn1 131.70(18) . .
O6 N3 O5 121.81(16) . .
O6 N3 O5 121.81(16) . 2_556
O5 N3 O5 116.4(3) . 2_556
O6 N3 Tb1 180.000(1) . .
O5 N3 Tb1 58.19(16) . .
O5 N3 Tb1 58.19(16) 2_556 .
O8 N4 O7 121.9(2) . .
O8 N4 O9 121.8(2) . .
O7 N4 O9 116.3(2) . .
O8 N4 Tb1 177.76(19) . .
O7 N4 Tb1 58.58(12) . .
O9 N4 Tb1 57.81(11) . .
C15 N6 C15 180(2) . 7_446
C2 O1 C1 116.4(2) . .
C2 O1 Tb1 114.73(14) . .
C1 O1 Tb1 126.87(18) . .
C7 O2 Zn1 121.59(13) . .
C7 O2 Tb1 128.37(14) . .
Zn1 O2 Tb1 108.97(7) . .
N3 O5 Tb1 96.63(18) . .
N4 O7 Tb1 95.86(14) . .
N4 O9 Tb1 96.28(14) . .
O2 Zn1 O2 75.99(9) 2_556 .
O2 Zn1 N1 150.26(8) 2_556 .
O2 Zn1 N1 88.07(7) . .
O2 Zn1 N1 88.07(7) 2_556 2_556
O2 Zn1 N1 150.26(8) . 2_556
N1 Zn1 N1 116.05(12) . 2_556
O2 Zn1 N2 91.63(7) 2_556 .
O2 Zn1 N2 114.43(7) . .
N1 Zn1 N2 72.09(9) . .
N1 Zn1 N2 90.60(8) 2_556 .
O2 Zn1 N2 114.43(7) 2_556 2_556
O2 Zn1 N2 91.63(7) . 2_556
N1 Zn1 N2 90.60(8) . 2_556
N1 Zn1 N2 72.09(9) 2_556 2_556
N2 Zn1 N2 147.42(10) . 2_556
O2 Zn1 Tb1 38.00(4) 2_556 .
O2 Zn1 Tb1 38.00(4) . .
N1 Zn1 Tb1 121.98(6) . .
N1 Zn1 Tb1 121.98(6) 2_556 .
N2 Zn1 Tb1 106.29(5) . .
N2 Zn1 Tb1 106.29(5) 2_556 .

loop_
_geom_bond_atom_site_label_1
_geom_bond_atom_site_label_2
_geom_bond_distance
_geom_bond_site_symmetry_2
C1 O1 1.440(4) .
C1 H1A 0.9600 .
C1 H1B 0.9600 .
C1 H1C 0.9600 .
C2 C3 1.378(4) .
C2 O1 1.385(3) .
C2 C7 1.408(3) .
C3 C4 1.386(5) .
C3 H3 0.9300 .
C4 C5 1.362(5) .
C4 H4 0.9300 .
C5 C6 1.413(4) .
C5 H5 0.9300 .
C6 C7 1.404(3) .
C6 C8 1.452(4) .
C7 O2 1.335(3) .
C8 N1 1.274(3) .
C8 H8 0.9300 .
C9 N1 1.465(3) .
C9 C10 1.512(4) .
C9 H9A 0.9700 .
C9 H9B 0.9700 .
C10 N2 1.334(3) .
C10 C11 1.388(4) .
C11 C12 1.374(5) .
C11 H11 0.9300 .
C12 C13 1.360(5) .
C12 H12 0.9300 .
C13 C14 1.379(4) .
C13 H13 0.9300 .
C14 N2 1.335(4) .
C14 H14 0.9300 .
C15 N6 1.05(2) .
C15 C16 1.13(2) .
C16 H16A 0.9600 .
C16 H16B 0.9600 .
C16 H16C 0.9600 .
Tb1 O2 2.3172(15) .
Tb1 O2 2.3172(15) 2_556
Tb1 O9 2.4616(18) .
Tb1 O9 2.4616(18) 2_556
Tb1 O7 2.4804(19) 2_556
Tb1 O7 2.4804(19) .
Tb1 O5 2.500(2) .
Tb1 O5 2.500(2) 2_556
Tb1 O1 2.6998(18) 2_556
Tb1 O1 2.6999(18) .
Tb1 N4 2.891(2) 2_556
Tb1 N4 2.891(2) .
N1 Zn1 2.063(2) .
N2 Zn1 2.406(2) .
N3 O6 1.219(5) .
N3 O5 1.252(3) .
N3 O5 1.252(3) 2_556
N4 O8 1.220(3) .
N4 O7 1.254(3) .
N4 O9 1.271(3) .
N6 C15 1.05(2) 7_446
O2 Zn1 2.0517(15) .
Zn1 O2 2.0517(15) 2_556
Zn1 N1 2.063(2) 2_556
Zn1 N2 2.406(2) 2_556
